data_1541832
loop_
_publ_author_name
'Zheng Nanfeng'
'Bu Xianhui'
'Feng Pingyun'
'Wang Bing'

_publ_section_title
;
 Microporous and photoluminescent chalcogenide zeolite analogs
;
_journal_name_full Science
_journal_page_first 2366
_journal_page_last 2369
_journal_volume 298
_journal_year 2002
_chemical_formula_sum 'Ge1.5 In2.5 S8'
_chemical_name_systematic '(In2.5 Ge1.5 S8) (C13 H26 N2)'
_space_group_IT_number 217
_symmetry_space_group_name_Hall 'I -4 2 3'
_symmetry_space_group_name_H-M 'I -4 3 m'
_cell_angle_alpha 90
_cell_angle_beta 90
_cell_angle_gamma 90
_cell_formula_units_Z 12
_cell_length_a 22.1906
_cell_length_b 22.1906
_cell_length_c 22.1906
_cell_volume 10927.156
_citation_journal_id_ASTM SCIEAS
_cod_data_source_file ZhengNanfeng_SCIEAS_2002_518.cif
_cod_data_source_block Ge1.5In2.5S8
_cod_original_cell_volume 10927.16
_cod_database_code 1541832

loop_
_symmetry_equiv_pos_as_xyz
x,y,z
y,-x,-z
-x,-y,z
-y,x,-z
x,-y,-z
-y,-x,z
-x,y,-z
y,x,z
z,x,y
x,-z,-y
-z,-x,y
-x,z,-y
z,-x,-y
-x,-z,y
-z,x,-y
x,z,y
y,z,x
y,-z,-x
-z,-y,x
-y,z,-x
z,y,x
-y,-z,x
-z,y,-x
z,-y,-x
x+1/2,y+1/2,z+1/2
y+1/2,-x+1/2,-z+1/2
-x+1/2,-y+1/2,z+1/2
-y+1/2,x+1/2,-z+1/2
x+1/2,-y+1/2,-z+1/2
-y+1/2,-x+1/2,z+1/2
-x+1/2,y+1/2,-z+1/2
y+1/2,x+1/2,z+1/2
z+1/2,x+1/2,y+1/2
x+1/2,-z+1/2,-y+1/2
-z+1/2,-x+1/2,y+1/2
-x+1/2,z+1/2,-y+1/2
z+1/2,-x+1/2,-y+1/2
-x+1/2,-z+1/2,y+1/2
-z+1/2,x+1/2,-y+1/2
x+1/2,z+1/2,y+1/2
y+1/2,z+1/2,x+1/2
y+1/2,-z+1/2,-x+1/2
-z+1/2,-y+1/2,x+1/2
-y+1/2,z+1/2,-x+1/2
z+1/2,y+1/2,x+1/2
-y+1/2,-z+1/2,x+1/2
-z+1/2,y+1/2,-x+1/2
z+1/2,-y+1/2,-x+1/2

loop_
_atom_site_label
_atom_site_type_symbol
_atom_site_fract_x
_atom_site_fract_y
_atom_site_fract_z
_atom_site_occupancy
_atom_site_U_iso_or_equiv
In1 In 0.06661 0.19001 0.44475 0.625 0.0
S2 S 0.0126 0.2515 0.3728 1 0.0
Ge1 Ge 0.06661 0.19001 0.44475 0.375 0.0
S1 S 0.1291 0.1291 0.3801 1 0.0
S3 S 0 0.1231 0.5 1 0.0
